data_7251188
loop_
_publ_author_name
'Li, Jia-Peng'
'Yuan, Li'
'Li, Ping'
'Wu, Ming'
'Xie, Yong-Tai'
'Lei, Xiao-Wu'
'Jing, Zhi-Hong'
'Gong, Zhongliang'

_publ_section_title
;
 Zero-dimensional organic--inorganic hybrid cadmium halides with broadband
 blue light emission
;
_journal_issue 45
_journal_name_full CrystEngComm
_journal_page_first 7348
_journal_page_last 7357
_journal_paper_doi 10.1039/D5CE00873E
_journal_volume 27
_journal_year 2025
_chemical_formula_moiety 'Br4 Cd, C11 H18 N2 O'
_chemical_formula_sum 'C11 H18 Br4 Cd N2 O'
_chemical_formula_weight 626.31
_space_group_crystal_system triclinic
_space_group_IT_number 2
_space_group_name_Hall '-P 1'
_space_group_name_H-M_alt 'P -1'
_atom_sites_solution_hydrogens geom
_audit_block_doi 10.5517/ccdc.csd.cc2pc205
_audit_creation_date 2024-09-20
_audit_creation_method
;
Olex2 1.5
(compiled 2024.02.16 svn.r378c4104 for OlexSys, GUI svn.r6928)
;
_audit_update_record
;
2025-08-28 deposited with the CCDC.	2025-10-10 downloaded from the CCDC.
;
_cell_angle_alpha 96.179(2)
_cell_angle_beta 96.375(2)
_cell_angle_gamma 104.189(3)
_cell_formula_units_Z 2
_cell_length_a 8.1969(3)
_cell_length_b 9.9913(3)
_cell_length_c 11.1769(3)
_cell_measurement_reflns_used 10324
_cell_measurement_temperature 100
_cell_measurement_theta_max 74.1210
_cell_measurement_theta_min 3.9800
_cell_volume 873.27(5)
_computing_cell_refinement 'CrysAlisPro 1.171.39.34b (Rigaku OD, 2017)'
_computing_data_collection 'CrysAlisPro 1.171.39.34b (Rigaku OD, 2017)'
_computing_data_reduction 'CrysAlisPro 1.171.39.34b (Rigaku OD, 2017)'
_computing_molecular_graphics 'Olex2 1.5 (Dolomanov et al., 2009)'
_computing_publication_material 'Olex2 1.5 (Dolomanov et al., 2009)'
_computing_structure_refinement 'SHELXL 2018/3 (Sheldrick, 2015)'
_computing_structure_solution 'SHELXS-97 (Sheldrick, 2008)'
_diffrn_ambient_environment N~2~
_diffrn_ambient_temperature 100.00(10)
_diffrn_detector 'CCD plate'
_diffrn_detector_type HyPix
_diffrn_measured_fraction_theta_full 0.990
_diffrn_measured_fraction_theta_max 0.928
_diffrn_measurement_details
;
List of Runs (angles in degrees, time in seconds):

  # Type    Start    End  Width  t~exp~   \w     \q     \k     \f   Frames
#--------------------------------------------------------------------------
  1  \w    -43.00  -1.00   0.50    0.05    --  -37.97 -77.00  30.00   84
  2  \w    -67.00   0.00   0.50    0.05    --  -37.97 -77.00 120.00  134
  3  \w    -96.00 -70.00   0.50    0.05    --  -37.97 -77.00 120.00   52
  4  \w   -120.00 -66.00   0.50    0.05    --  -37.97 -37.00 150.00  108
  5  \w   -113.00 -87.00   0.50    0.05    --  -37.97 -61.00 139.00   52
  6  \w    -66.00 -15.00   0.50    0.05    --  -37.97 -61.00 139.00  102
  7  \w    -96.00 -11.00   0.50    0.05    --  -37.97 -57.00   0.00  170
  8  \w   -103.00   0.00   0.50    0.05    --  -37.97 -77.00 -90.00  206
  9  \w    -85.00 -60.00   0.50    0.20    --  -98.50 -78.00  82.56   50
 10  \w    -97.00 -62.00   0.50    0.20    --  -98.50 -73.00 105.42   70
 11  \w    -92.00 -67.00   0.50    0.20    --  -98.50 -61.00 139.00   50
 12  \w   -175.00 -71.00   0.50    0.20    --  -98.50 -57.00 166.38  208
 13  \w   -155.00-129.00   0.50    0.20    --  -98.50 -61.00 139.00   52
 14  \w   -148.00-122.00   0.50    0.20    --  -98.50 -73.00 105.42   52
 15  \w   -151.00 -60.00   0.50    0.20    --  -98.50 -77.00  99.90  182
 16  \w    -92.00 -67.00   0.50    0.20    --  -98.50 -61.00 150.00   50
 17  \w   -172.00 -65.00   0.50    0.20    --  -98.50 -69.00  83.13  214
 18  \w   -169.00-144.00   0.50    0.20    --  -98.50 -78.00  82.56   50
 19  \w   -148.00-122.00   0.50    0.20    --  -98.50 -77.00 -30.00   52
 20  \w   -103.00 -63.00   0.50    0.20    --  -98.50 -77.00 -30.00   80
 21  \w    -89.00 -63.00   0.50    0.20    --  -98.50 -73.00-113.18   52
 22  \w   -175.00 -94.00   0.50    0.20    --  -98.50 -73.00-113.18  162
 23  \w   -143.00-108.00   0.50    0.20    --  -98.50 -74.00  15.61   70
 24  \w    -87.00 -61.00   0.50    0.20    --  -98.50 -74.00  68.60   52
 25  \w   -103.00 -60.00   0.50    0.20    --  -98.50 -77.00  60.00   86
 26  \w   -126.00 -64.00   0.50    0.20    --  -98.50 -74.00 139.78  124
 27  \w   -140.00-110.00   0.50    0.20    --  -98.50 -77.00  60.00   60
 28  \w   -137.00 -60.00   0.50    0.20    --  -98.50 -77.00   0.00  154
 29  \w   -100.00 -62.00   0.50    0.20    --  -98.50 -74.00  15.61   76
 30  \w    -85.00 -60.00   0.50    0.20    --  -98.50 -77.00 -90.00   50
 31  \w    -94.00 -60.00   0.50    0.20    --  -98.50 -77.00 -60.00   68
 32  \w   -143.00-117.00   0.50    0.20    --  -98.50 -77.00 -60.00   52
 33  \w   -144.00-112.00   0.50    0.20    --  -98.50 -77.00 -90.00   64
 34  \w   -106.00 -67.00   0.50    0.20    --  -98.50 -61.00-120.00   78
 35  \w    -85.00 -60.00   0.50    0.20    --  -98.50 -77.00-180.00   50
 36  \w   -136.00-111.00   0.50    0.20    --  -98.50 -77.00-180.00   50
 37  \w   -177.00-143.00   0.50    0.20    --  -98.50 -77.00-180.00   68
 38  \w   -163.00-137.00   0.50    0.20    --  -98.50 -77.00  30.00   52
 39  \w   -176.00-112.00   0.50    0.20    --  -98.50 -77.00 150.00  128
 40  \w    -85.00 -60.00   0.50    0.20    --  -98.50 -77.00 150.00   50
 41  \w    -85.00 -60.00   0.50    0.20    --  -98.50 -77.00  30.00   50
 42  \w   -163.00-100.00   0.50    0.20    --  -98.50 -81.00 -11.25  126
 43  \w   -138.00-113.00   0.50    0.20    --  -98.50 -81.00-157.84   50
 44  \w   -128.00 -71.00   0.50    0.20    --  -98.50  61.00 -81.00  114
 45  \w    -57.00 -24.00   0.50    0.20    --  -98.50  61.00 -81.00   66
 46  \w    -57.00  23.00   0.50    0.05    --  -37.97  61.00 -81.00  160
 47  \w      4.00  30.00   0.50    0.05    --    0.00  61.00 -81.00   52
 48  \w      6.00  35.00   0.50    0.05    --   37.97  61.00 -81.00   58
 49  \w    -46.00 -21.00   0.50    0.05    --    0.00 -61.00 139.00   50
 50  \w    -63.00 -11.00   0.50    0.05    --  -37.97 -37.00 150.00  104
 51  \w   -114.00 -88.00   0.50    0.05    --  -37.97 -77.00  30.00   52
 52  \w    -35.00  38.00   0.50    0.05    --   37.97 -61.00 139.00  146
 53  \w     66.00  91.00   0.50    0.20    --  112.45 -61.00 139.00   50
 54  \w     -2.00  33.00   0.50    0.05    --   37.97 -99.00  60.00   70
 55  \w    -92.00 -58.00   0.50    0.20    --  -98.50 -83.00 129.85   68
 56  \w    -83.00 -58.00   0.50    0.20    --  -98.50 -81.00 -11.25   50
 57  \w   -102.00 -59.00   0.50    0.20    --  -98.50 -83.00 -64.21   86
 58  \w   -177.00-107.00   0.50    0.20    --  -98.50 -83.00 -64.21  140
 59  \w   -139.00-113.00   0.50    0.20    --  -98.50 -81.00-129.89   52
 60  \w    -97.00 -58.00   0.50    0.20    --  -98.50 -81.00-157.84   78
 61  \w    -83.00 -58.00   0.50    0.20    --  -98.50 -81.00-129.89   50
 62  \w    -83.00 -58.00   0.50    0.20    --  -98.50 -83.00-140.44   50
 63  \w   -154.00-129.00   0.50    0.20    --  -98.50 -83.00-140.44   50
 64  \w   -172.00 -58.00   0.50    0.20    --  -98.50 -81.00  47.31  228
 65  \w     31.00 105.00   0.50    0.20    --  112.45-111.00  30.00  148
 66  \w     89.00 115.00   0.50    0.20    --  112.45-111.00 150.00   52
 67  \w     30.00  84.00   0.50    0.20    --  112.45-111.00 150.00  108
 68  \w     36.00 103.00   0.50    0.20    --  112.45-111.00 120.00  134
 69  \w     31.00 107.00   0.50    0.20    --  112.45 -94.00 -90.00  152
 70  \w     27.00  98.00   0.50    0.20    --  112.45 -94.00-150.00  142
 71  \w     53.00  78.00   0.50    0.05    --   37.97  61.00 -81.00   50
 72  \w     62.00 103.00   0.50    0.05    --   37.97 178.00 150.00   82
 73  \w     60.00 122.00   0.50    0.05    --   37.97 178.00  60.00  124
 74  \w     61.00 126.00   0.50    0.05    --   37.97 178.00 -90.00  130
 75  \w     70.00  95.00   0.50    0.05    --   37.97 178.00 -60.00   50
 76  \w    152.00 177.00   0.50    0.20    --  112.45  45.00-150.00   50
 77  \w     89.00 133.00   0.50    0.20    --  112.45  45.00-150.00   88
 78  \w     91.00 171.00   0.50    0.20    --  112.45  61.00 -81.00  160
 79  \w     32.00  73.00   0.50    0.05    --   37.97  77.00   0.00   82
 80  \w    -89.00 -41.00   0.50    0.20    --  -98.50 111.00   0.00   96
;
_diffrn_measurement_device 'four-circle diffractometer'
_diffrn_measurement_device_type 'XtaLAB Synergy, Dualflex, HyPix'
_diffrn_measurement_method '\w scans'
_diffrn_orient_matrix_type 'CrysAlisPro convention (1999,Acta A55,543-557)'
_diffrn_orient_matrix_UB_11 -0.1222503000
_diffrn_orient_matrix_UB_12 0.0950643000
_diffrn_orient_matrix_UB_13 0.0012303000
_diffrn_orient_matrix_UB_21 -0.1127447000
_diffrn_orient_matrix_UB_22 -0.0933840000
_diffrn_orient_matrix_UB_23 -0.1125423000
_diffrn_orient_matrix_UB_31 -0.1034624000
_diffrn_orient_matrix_UB_32 -0.0896777000
_diffrn_orient_matrix_UB_33 0.0833820000
_diffrn_radiation_monochromator mirror
_diffrn_radiation_probe x-ray
_diffrn_radiation_type 'Cu K\a'
_diffrn_radiation_wavelength 1.54184
_diffrn_reflns_av_R_equivalents 0.0511
_diffrn_reflns_av_unetI/netI 0.0309
_diffrn_reflns_Laue_measured_fraction_full 0.990
_diffrn_reflns_Laue_measured_fraction_max 0.928
_diffrn_reflns_limit_h_max 9
_diffrn_reflns_limit_h_min -9
_diffrn_reflns_limit_k_max 12
_diffrn_reflns_limit_k_min -12
_diffrn_reflns_limit_l_max 13
_diffrn_reflns_limit_l_min -13
_diffrn_reflns_number 15002
_diffrn_reflns_point_group_measured_fraction_full 0.990
_diffrn_reflns_point_group_measured_fraction_max 0.928
_diffrn_reflns_theta_full 67.684
_diffrn_reflns_theta_max 74.303
_diffrn_reflns_theta_min 4.019
_diffrn_source 'micro-focus sealed X-ray tube'
_diffrn_source_type 'PhotonJet (Cu) X-ray Source'
_exptl_absorpt_coefficient_mu 20.693
_exptl_absorpt_correction_T_max 1.00000
_exptl_absorpt_correction_T_min 0.22269
_exptl_absorpt_correction_type multi-scan
_exptl_absorpt_process_details
;
CrysAlisPro 1.171.39.34b (Rigaku Oxford Diffraction, 2017)
Empirical absorption correction using spherical harmonics,
 implemented in SCALE3 ABSPACK scaling algorithm.
;
_exptl_crystal_colour 'clear whiteish white'
_exptl_crystal_colour_lustre clear
_exptl_crystal_colour_modifier whiteish
_exptl_crystal_colour_primary white
_exptl_crystal_density_diffrn 2.382
_exptl_crystal_density_method 'not measured'
_exptl_crystal_description block
_exptl_crystal_F_000 588
_exptl_crystal_size_max 0.22
_exptl_crystal_size_mid 0.21
_exptl_crystal_size_min 0.2
_refine_diff_density_max 1.710
_refine_diff_density_min -1.018
_refine_diff_density_rms 0.278
_refine_ls_extinction_coef 0.00201(15)
_refine_ls_extinction_expression Fc^*^=kFc[1+0.001xFc^2^\l^3^/sin(2\q)]^-1/4^
_refine_ls_extinction_method 'SHELXL-2018/3 (Sheldrick 2018)'
_refine_ls_goodness_of_fit_ref 1.006
_refine_ls_hydrogen_treatment constr
_refine_ls_matrix_type full
_refine_ls_number_parameters 174
_refine_ls_number_reflns 3305
_refine_ls_number_restraints 34
_refine_ls_restrained_S_all 1.001
_refine_ls_R_factor_all 0.0426
_refine_ls_R_factor_gt 0.0420
_refine_ls_shift/su_max 0.000
_refine_ls_shift/su_mean 0.000
_refine_ls_structure_factor_coef Fsqd
_refine_ls_weighting_details 'w=1/[\s^2^(Fo^2^)+(0.0366P)^2^+32.5561P] where P=(Fo^2^+2Fc^2^)/3'
_refine_ls_weighting_scheme calc
_refine_ls_wR_factor_gt 0.1220
_refine_ls_wR_factor_ref 0.1222
_reflns_Friedel_coverage 0.000
_reflns_number_gt 3269
_reflns_number_total 3305
_reflns_threshold_expression 'I > 2\s(I)'
_cod_data_source_file d5ce00873e2.cif
_cod_data_source_block '[MeOP]CdBr4'
_cod_depositor_comments 'Adding full bibliography for 7251188--7251189.cif.'
_cod_database_code 7251188
_shelx_shelxl_version_number 2018/3
_shelx_space_group_comment
;
The symmetry employed for this shelxl refinement is uniquely defined
by the following loop, which should always be used as a source of
symmetry information in preference to the above space-group names.
They are only intended as comments.
;
_shelx_estimated_absorpt_t_max 0.104
_shelx_estimated_absorpt_t_min 0.092
_olex2_refinement_description
;
1. Fixed Uiso
 At 1.2 times of:
  All C(H) groups, All C(H,H) groups, All N(H) groups, All N(H,H) groups
 At 1.5 times of:
  All C(H,H,H) groups
2. Rigid bond restraints
 C1, H1A, H1B, O1, N1, H1, N2, H2A, H2B, C2, H2C, H2D, C3, H3A, H3B, C4, H4A,
 H4B, C5, C6, H6, C7, H7, C8, H8, H9, C9, C10, C11, H11A, H11B, H11C
 with sigma for 1-2 distances of 0.01 and sigma for 1-3 distances of 0.01
3.a Ternary CH refined with riding coordinates:
 N1(H1)
3.b Secondary CH2 refined with riding coordinates:
 C1(H1A,H1B), N2(H2A,H2B), C2(H2C,H2D), C3(H3A,H3B), C4(H4A,H4B)
3.c Aromatic/amide H refined with riding coordinates:
 C6(H6), C7(H7), C8(H8), C9(H9)
3.d Idealised Me refined as rotating group:
 C11(H11A,H11B,H11C)
;
_olex2_submission_special_instructions 'No special instructions were received'
_oxdiff_exptl_absorpt_empirical_details
;
Empirical correction (ABSPACK) includes:
- Absorption correction using spherical harmonics
- Frame scaling
;
_oxdiff_exptl_absorpt_empirical_full_max 6.498
_oxdiff_exptl_absorpt_empirical_full_min 0.415

loop_
_space_group_symop_operation_xyz
'x, y, z'
'-x, -y, -z'

loop_
_atom_site_label
_atom_site_type_symbol
_atom_site_fract_x
_atom_site_fract_y
_atom_site_fract_z
_atom_site_U_iso_or_equiv
_atom_site_adp_type
_atom_site_occupancy
_atom_site_site_symmetry_order
_atom_site_calc_flag
_atom_site_refinement_flags_posn
_atom_site_refinement_flags_adp
_atom_site_refinement_flags_occupancy
_atom_site_disorder_assembly
_atom_site_disorder_group
Cd1 Cd 0.07166(7) 0.65191(6) 0.26886(5) 0.01217(19) Uani 1 1 d . . . . .
Br1 Br 0.16085(12) 0.86714(9) 0.44780(8) 0.0143(2) Uani 1 1 d . . . . .
C1 C 0.2985(11) 0.2688(9) 0.4760(8) 0.0128(16) Uani 1 1 d . U . . .
H1A H 0.254964 0.187311 0.517404 0.015 Uiso 1 1 calc R U . . .
H1B H 0.352277 0.350036 0.538959 0.015 Uiso 1 1 calc R U . . .
O1 O 0.5132(8) 0.2786(6) 0.1406(5) 0.0129(12) Uani 1 1 d . U . . .
N1 N 0.3479(8) 0.1160(7) 0.2993(6) 0.0078(13) Uani 1 1 d . U . . .
H1 H 0.299376 0.035900 0.342442 0.009 Uiso 1 1 calc R U . . .
N2 N 0.1561(9) 0.2984(7) 0.3981(7) 0.0117(14) Uani 1 1 d . U . . .
H2A H 0.078194 0.316345 0.445234 0.014 Uiso 1 1 calc R U . . .
H2B H 0.196595 0.375919 0.363358 0.014 Uiso 1 1 calc R U . . .
Br2 Br -0.02691(13) 0.73652(11) 0.07411(9) 0.0209(3) Uani 1 1 d . . . . .
C2 C 0.0719(10) 0.1804(8) 0.3012(7) 0.0095(15) Uani 1 1 d . U . . .
H2C H -0.020143 0.205331 0.250488 0.011 Uiso 1 1 calc R U . . .
H2D H 0.019997 0.097768 0.338761 0.011 Uiso 1 1 calc R U . . .
Br3 Br 0.34748(11) 0.56664(9) 0.27147(8) 0.0129(2) Uani 1 1 d . . . . .
C3 C 0.1980(10) 0.1444(9) 0.2212(8) 0.0113(16) Uani 1 1 d . U . . .
H3A H 0.239852 0.222694 0.175794 0.014 Uiso 1 1 calc R U . . .
H3B H 0.140855 0.060853 0.161463 0.014 Uiso 1 1 calc R U . . .
Br4 Br -0.15128(10) 0.46884(8) 0.35187(8) 0.0109(2) Uani 1 1 d . . . . .
C4 C 0.4297(11) 0.2389(9) 0.3968(8) 0.0119(16) Uani 1 1 d . U . . .
H4A H 0.476687 0.322063 0.358372 0.014 Uiso 1 1 calc R U . . .
H4B H 0.524569 0.218208 0.448014 0.014 Uiso 1 1 calc R U . . .
C5 C 0.4737(11) 0.0740(8) 0.2306(8) 0.0103(15) Uani 1 1 d . U . . .
C6 C 0.5123(11) -0.0510(9) 0.2486(8) 0.0133(16) Uani 1 1 d . U . . .
H6 H 0.455189 -0.107115 0.302505 0.016 Uiso 1 1 calc R U . . .
C7 C 0.6333(12) -0.0940(9) 0.1885(8) 0.0151(17) Uani 1 1 d . U . . .
H7 H 0.660508 -0.179022 0.201262 0.018 Uiso 1 1 calc R U . . .
C8 C 0.7149(11) -0.0107(9) 0.1089(8) 0.0139(16) Uani 1 1 d . U . . .
H8 H 0.799029 -0.038936 0.067889 0.017 Uiso 1 1 calc R U . . .
C9 C 0.6747(11) 0.1123(9) 0.0892(7) 0.0126(16) Uani 1 1 d . U . . .
H9 H 0.728427 0.165735 0.032364 0.015 Uiso 1 1 calc R U . . .
C10 C 0.5567(10) 0.1591(9) 0.1512(7) 0.0110(15) Uani 1 1 d . U . . .
C11 C 0.6022(12) 0.3711(9) 0.0637(8) 0.0176(18) Uani 1 1 d . U . . .
H11A H 0.561165 0.332977 -0.021830 0.026 Uiso 1 1 calc R U . . .
H11B H 0.724510 0.379565 0.080678 0.026 Uiso 1 1 calc R U . . .
H11C H 0.581156 0.463238 0.080447 0.026 Uiso 1 1 calc R U . . .

loop_
_atom_site_aniso_label
_atom_site_aniso_U_11
_atom_site_aniso_U_22
_atom_site_aniso_U_33
_atom_site_aniso_U_23
_atom_site_aniso_U_13
_atom_site_aniso_U_12
Cd1 0.0124(3) 0.0093(3) 0.0168(3) 0.0050(2) 0.0052(2) 0.0039(2)
Br1 0.0189(5) 0.0074(4) 0.0186(5) 0.0035(3) 0.0109(3) 0.0027(3)
C1 0.012(4) 0.009(4) 0.017(4) -0.003(3) 0.002(3) 0.003(3)
O1 0.014(3) 0.011(3) 0.014(3) 0.001(2) 0.003(2) 0.003(2)
N1 0.006(3) 0.006(3) 0.011(3) 0.001(2) 0.002(2) -0.001(2)
N2 0.013(3) 0.004(3) 0.020(4) 0.002(3) 0.008(3) 0.003(3)
Br2 0.0199(5) 0.0274(5) 0.0234(5) 0.0156(4) 0.0095(4) 0.0131(4)
C2 0.007(4) 0.009(4) 0.012(4) -0.003(3) 0.001(3) 0.002(3)
Br3 0.0118(4) 0.0102(4) 0.0191(5) 0.0053(3) 0.0058(3) 0.0044(3)
C3 0.006(4) 0.014(4) 0.013(4) 0.002(3) -0.001(3) 0.002(3)
Br4 0.0101(4) 0.0091(4) 0.0134(4) 0.0019(3) 0.0033(3) 0.0012(3)
C4 0.011(4) 0.010(4) 0.013(4) -0.001(3) 0.001(3) 0.001(3)
C5 0.011(4) 0.008(4) 0.013(4) 0.000(3) 0.003(3) 0.004(3)
C6 0.015(4) 0.008(4) 0.016(4) -0.001(3) 0.001(3) 0.002(3)
C7 0.017(4) 0.011(4) 0.018(4) -0.003(3) 0.001(3) 0.007(3)
C8 0.011(4) 0.018(4) 0.011(4) -0.004(3) 0.002(3) 0.004(3)
C9 0.012(4) 0.015(4) 0.008(4) 0.001(3) 0.003(3) -0.003(3)
C10 0.009(4) 0.012(4) 0.010(4) 0.002(3) -0.002(3) 0.002(3)
C11 0.022(5) 0.013(4) 0.016(4) 0.003(3) 0.005(4) 0.000(4)

loop_
_atom_type_symbol
_atom_type_description
_atom_type_scat_dispersion_real
_atom_type_scat_dispersion_imag
_atom_type_scat_source
C C 0.0181 0.0091 'International Tables Vol C Tables 4.2.6.8 and 6.1.1.4'
H H 0.0000 0.0000 'International Tables Vol C Tables 4.2.6.8 and 6.1.1.4'
Br Br -0.6763 1.2805 'International Tables Vol C Tables 4.2.6.8 and 6.1.1.4'
Cd Cd 0.1185 4.6533 'International Tables Vol C Tables 4.2.6.8 and 6.1.1.4'
N N 0.0311 0.0180 'International Tables Vol C Tables 4.2.6.8 and 6.1.1.4'
O O 0.0492 0.0322 'International Tables Vol C Tables 4.2.6.8 and 6.1.1.4'

loop_
_geom_angle_atom_site_label_1
_geom_angle_atom_site_label_2
_geom_angle_atom_site_label_3
_geom_angle
_geom_angle_site_symmetry_1
_geom_angle_site_symmetry_3
_geom_angle_publ_flag
Br2 Cd1 Br1 108.69(4) . . ?
Br2 Cd1 Br3 116.04(4) . . ?
Br2 Cd1 Br4 116.73(4) . . ?
Br3 Cd1 Br1 102.36(3) . . ?
Br4 Cd1 Br1 103.54(3) . . ?
Br4 Cd1 Br3 107.79(3) . . ?
H1A C1 H1B 108.3 . . ?
N2 C1 H1A 109.8 . . ?
N2 C1 H1B 109.8 . . ?
N2 C1 C4 109.2(7) . . ?
C4 C1 H1A 109.8 . . ?
C4 C1 H1B 109.8 . . ?
C10 O1 C11 117.9(7) . . ?
C3 N1 H1 106.5 . . ?
C4 N1 H1 106.5 . . ?
C4 N1 C3 110.4(6) . . ?
C5 N1 H1 106.5 . . ?
C5 N1 C3 114.6(6) . . ?
C5 N1 C4 111.7(6) . . ?
C1 N2 H2A 109.2 . . ?
C1 N2 H2B 109.2 . . ?
H2A N2 H2B 107.9 . . ?
C2 N2 C1 112.1(6) . . ?
C2 N2 H2A 109.2 . . ?
C2 N2 H2B 109.2 . . ?
N2 C2 H2C 109.4 . . ?
N2 C2 H2D 109.4 . . ?
N2 C2 C3 111.2(7) . . ?
H2C C2 H2D 108.0 . . ?
C3 C2 H2C 109.4 . . ?
C3 C2 H2D 109.4 . . ?
N1 C3 H3A 109.6 . . ?
N1 C3 H3B 109.6 . . ?
C2 C3 N1 110.1(7) . . ?
C2 C3 H3A 109.6 . . ?
C2 C3 H3B 109.6 . . ?
H3A C3 H3B 108.2 . . ?
C1 C4 H4A 109.6 . . ?
C1 C4 H4B 109.6 . . ?
N1 C4 C1 110.1(7) . . ?
N1 C4 H4A 109.6 . . ?
N1 C4 H4B 109.6 . . ?
H4A C4 H4B 108.1 . . ?
C6 C5 N1 117.9(7) . . ?
C6 C5 C10 120.9(8) . . ?
C10 C5 N1 121.2(7) . . ?
C5 C6 H6 119.8 . . ?
C7 C6 C5 120.4(8) . . ?
C7 C6 H6 119.8 . . ?
C6 C7 H7 120.5 . . ?
C6 C7 C8 119.0(8) . . ?
C8 C7 H7 120.5 . . ?
C7 C8 H8 119.6 . . ?
C9 C8 C7 120.7(8) . . ?
C9 C8 H8 119.6 . . ?
C8 C9 H9 119.5 . . ?
C8 C9 C10 121.1(8) . . ?
C10 C9 H9 119.5 . . ?
O1 C10 C5 116.8(7) . . ?
O1 C10 C9 125.3(8) . . ?
C9 C10 C5 117.9(8) . . ?
O1 C11 H11A 109.5 . . ?
O1 C11 H11B 109.5 . . ?
O1 C11 H11C 109.5 . . ?
H11A C11 H11B 109.5 . . ?
H11A C11 H11C 109.5 . . ?
H11B C11 H11C 109.5 . . ?

loop_
_geom_bond_atom_site_label_1
_geom_bond_atom_site_label_2
_geom_bond_distance
_geom_bond_site_symmetry_2
_geom_bond_publ_flag
Cd1 Br1 2.6716(11) . ?
Cd1 Br2 2.5389(11) . ?
Cd1 Br3 2.6025(10) . ?
Cd1 Br4 2.5786(10) . ?
C1 H1A 0.9900 . ?
C1 H1B 0.9900 . ?
C1 N2 1.486(11) . ?
C1 C4 1.531(12) . ?
O1 C10 1.340(10) . ?
O1 C11 1.451(11) . ?
N1 H1 1.0000 . ?
N1 C3 1.529(10) . ?
N1 C4 1.513(10) . ?
N1 C5 1.466(10) . ?
N2 H2A 0.9100 . ?
N2 H2B 0.9100 . ?
N2 C2 1.484(10) . ?
C2 H2C 0.9900 . ?
C2 H2D 0.9900 . ?
C2 C3 1.522(11) . ?
C3 H3A 0.9900 . ?
C3 H3B 0.9900 . ?
C4 H4A 0.9900 . ?
C4 H4B 0.9900 . ?
C5 C6 1.390(12) . ?
C5 C10 1.410(12) . ?
C6 H6 0.9500 . ?
C6 C7 1.384(13) . ?
C7 H7 0.9500 . ?
C7 C8 1.397(13) . ?
C8 H8 0.9500 . ?
C8 C9 1.382(13) . ?
C9 H9 0.9500 . ?
C9 C10 1.391(12) . ?
C11 H11A 0.9800 . ?
C11 H11B 0.9800 . ?
C11 H11C 0.9800 . ?

loop_
_geom_torsion_atom_site_label_1
_geom_torsion_atom_site_label_2
_geom_torsion_atom_site_label_3
_geom_torsion_atom_site_label_4
_geom_torsion
_geom_torsion_site_symmetry_1
_geom_torsion_site_symmetry_2
_geom_torsion_site_symmetry_3
_geom_torsion_site_symmetry_4
_geom_torsion_publ_flag
C1 N2 C2 C3 -57.8(9) . . . . ?
N1 C5 C6 C7 -178.3(8) . . . . ?
N1 C5 C10 O1 -0.8(11) . . . . ?
N1 C5 C10 C9 179.9(7) . . . . ?
N2 C1 C4 N1 -58.8(9) . . . . ?
N2 C2 C3 N1 54.9(9) . . . . ?
C3 N1 C4 C1 57.8(9) . . . . ?
C3 N1 C5 C6 -124.5(8) . . . . ?
C3 N1 C5 C10 57.2(10) . . . . ?
C4 C1 N2 C2 58.9(9) . . . . ?
C4 N1 C3 C2 -55.5(8) . . . . ?
C4 N1 C5 C6 109.0(8) . . . . ?
C4 N1 C5 C10 -69.4(10) . . . . ?
C5 N1 C3 C2 177.4(7) . . . . ?
C5 N1 C4 C1 -173.4(7) . . . . ?
C5 C6 C7 C8 -0.5(13) . . . . ?
C6 C5 C10 O1 -179.1(7) . . . . ?
C6 C5 C10 C9 1.7(12) . . . . ?
C6 C7 C8 C9 -0.6(13) . . . . ?
C7 C8 C9 C10 2.4(13) . . . . ?
C8 C9 C10 O1 178.0(8) . . . . ?
C8 C9 C10 C5 -2.8(12) . . . . ?
C10 C5 C6 C7 0.0(13) . . . . ?
C11 O1 C10 C5 177.2(7) . . . . ?
C11 O1 C10 C9 -3.6(12) . . . . ?
